data_2223036
loop_
_publ_author_name
'Liu, Hai-Xing'
'Dong, Gui-Ying'
'Ma, Zhi-Hong'
'Cui, Guang-Hua'

_publ_section_title
;
 Diaquabis(1,10-phenanthroline)magnesium dichromate(VI)
 1,10-phenanthroline disolvate
;
_journal_coeditor_code CV2597
_journal_issue 9
_journal_name_full 'Acta Crystallographica Section E'
_journal_page_first m1026
_journal_paper_doi 10.1107/S1600536809030128
_journal_volume 65
_journal_year 2009
_chemical_formula_iupac '[Mg (C12 H8 N2)2 (H2 O)2] [Cr2 O7], 2C12 H8 N2'
_chemical_formula_moiety 'C24 H20 Mg N4 O2 2+, Cr2 O7 2-, 2(C12 H8 N2)'
_chemical_formula_sum 'C48 H36 Cr2 Mg N8 O9'
_chemical_formula_weight 997.16
_chemical_name_systematic
;Diaquabis(1,10-phenanthroline)magnesium(II) dichromate(VI)
 1,10-phenanthroline
disolvate
;
_space_group_IT_number 15
_symmetry_cell_setting monoclinic
_symmetry_space_group_name_Hall '-C 2yc'
_symmetry_space_group_name_H-M 'C 1 2/c 1'
_atom_sites_solution_hydrogens geom
_atom_sites_solution_primary direct
_atom_sites_solution_secondary difmap
_audit_creation_method SHELXTL
_cell_angle_alpha 90.00
_cell_angle_beta 123.49(3)
_cell_angle_gamma 90.00
_cell_formula_units_Z 4
_cell_length_a 16.761(3)
_cell_length_b 22.172(4)
_cell_length_c 13.996(3)
_cell_measurement_reflns_used 2800
_cell_measurement_temperature 293(2)
_cell_measurement_theta_max 22.81
_cell_measurement_theta_min 5.02
_cell_volume 4338(2)
_computing_cell_refinement 'SAINT (Bruker, 1999)'
_computing_data_collection 'SMART (Bruker, 1998)'
_computing_data_reduction 'SAINT (Bruker, 1999)'
_computing_molecular_graphics 'SHELXTL (Sheldrick, 2008)'
_computing_publication_material 'SHELXTL (Sheldrick, 2008)'
_computing_structure_refinement 'SHELXL97 (Sheldrick, 2008)'
_computing_structure_solution 'SHELXS97 (Sheldrick, 2008)'
_diffrn_ambient_temperature 293(2)
_diffrn_measured_fraction_theta_full 0.995
_diffrn_measured_fraction_theta_max 0.995
_diffrn_measurement_device_type 'Bruker SMART CCD area-detector'
_diffrn_measurement_method '\f and \w'
_diffrn_radiation_monochromator graphite
_diffrn_radiation_source 'fine-focus sealed tube'
_diffrn_radiation_type MoK\a
_diffrn_radiation_wavelength 0.71073
_diffrn_reflns_av_R_equivalents 0.0201
_diffrn_reflns_av_sigmaI/netI 0.0168
_diffrn_reflns_limit_h_max 19
_diffrn_reflns_limit_h_min -19
_diffrn_reflns_limit_k_max 26
_diffrn_reflns_limit_k_min -26
_diffrn_reflns_limit_l_max 15
_diffrn_reflns_limit_l_min -16
_diffrn_reflns_number 16762
_diffrn_reflns_theta_full 25.02
_diffrn_reflns_theta_max 25.02
_diffrn_reflns_theta_min 3.05
_exptl_absorpt_coefficient_mu 0.585
_exptl_absorpt_correction_T_max 0.878
_exptl_absorpt_correction_T_min 0.826
_exptl_absorpt_correction_type multi-scan
_exptl_absorpt_process_details '(SADABS; Sheldrick, 1996)'
_exptl_crystal_colour yellow
_exptl_crystal_density_diffrn 1.527
_exptl_crystal_density_method 'not measured'
_exptl_crystal_description prism
_exptl_crystal_F_000 2048
_exptl_crystal_size_max 0.30
_exptl_crystal_size_mid 0.28
_exptl_crystal_size_min 0.21
_refine_diff_density_max 0.872
_refine_diff_density_min -0.457
_refine_ls_extinction_method none
_refine_ls_goodness_of_fit_ref 1.063
_refine_ls_hydrogen_treatment constr
_refine_ls_matrix_type full
_refine_ls_number_parameters 308
_refine_ls_number_reflns 3817
_refine_ls_number_restraints 0
_refine_ls_restrained_S_all 1.063
_refine_ls_R_factor_all 0.0611
_refine_ls_R_factor_gt 0.0507
_refine_ls_shift/su_max 0.000
_refine_ls_shift/su_mean 0.000
_refine_ls_structure_factor_coef Fsqd
_refine_ls_weighting_details 'calc w=1/[\s^2^(Fo^2^)+(0.0878P)^2^+5.6611P] where P=(Fo^2^+2Fc^2^)/3'
_refine_ls_weighting_scheme calc
_refine_ls_wR_factor_gt 0.1470
_refine_ls_wR_factor_ref 0.1551
_reflns_number_gt 3068
_reflns_number_total 3817
_reflns_threshold_expression I>2\s(I)
_cod_data_source_file cv2597.cif
_cod_data_source_block I
_cod_original_sg_symbol_H-M 'C 2/c'
_cod_original_formula_sum 'C48 H36 Cr2 Mg N8 O9 '
_cod_database_code 2223036
_cod_database_fobs_code 2223036

loop_
_symmetry_equiv_pos_as_xyz
'x, y, z'
'-x, y, -z+1/2'
'x+1/2, y+1/2, z'
'-x+1/2, y+1/2, -z+1/2'
'-x, -y, -z'
'x, -y, z-1/2'
'-x+1/2, -y+1/2, -z'
'x+1/2, -y+1/2, z-1/2'

loop_
_atom_site_type_symbol
_atom_site_label
_atom_site_fract_x
_atom_site_fract_y
_atom_site_fract_z
_atom_site_U_iso_or_equiv
_atom_site_adp_type
_atom_site_calc_flag
_atom_site_refinement_flags
_atom_site_occupancy
_atom_site_disorder_assembly
_atom_site_disorder_group
O O4 0.5000 0.0547(2) 0.2500 0.135(2) Uani d S 1 . .
Mg Mg1 0.5000 0.32609(6) 0.2500 0.0429(3) Uani d S 1 . .
C C12 0.42272(18) 0.41277(11) 0.3486(2) 0.0341(6) Uani d . 1 . .
C C4 0.36810(18) 0.45551(13) 0.3620(2) 0.0387(6) Uani d . 1 . .
N N1 0.40575(15) 0.39775(10) 0.24512(19) 0.0374(5) Uani d . 1 . .
N N2 0.55208(16) 0.34161(11) 0.4315(2) 0.0427(6) Uani d . 1 . .
C C7 0.5222(2) 0.39865(14) 0.5573(2) 0.0431(7) Uani d . 1 . .
C C11 0.50124(18) 0.38299(12) 0.4484(2) 0.0367(6) Uani d . 1 . .
O O1W 0.60296(19) 0.26585(11) 0.2850(2) 0.0743(8) Uani d . 1 . .
C C5 0.3893(2) 0.46843(14) 0.4739(3) 0.0479(7) Uani d . 1 . .
H H5 0.3515 0.4957 0.4826 0.057 Uiso calc R 1 . .
C C2 0.2783(2) 0.46981(15) 0.1593(3) 0.0503(7) Uani d . 1 . .
H H2 0.2303 0.4890 0.0930 0.060 Uiso calc R 1 . .
C C3 0.2941(2) 0.48458(14) 0.2624(3) 0.0471(7) Uani d . 1 . .
H H3 0.2565 0.5136 0.2674 0.057 Uiso calc R 1 . .
C C6 0.4639(2) 0.44126(15) 0.5673(3) 0.0509(8) Uani d . 1 . .
H H6 0.4772 0.4507 0.6395 0.061 Uiso calc R 1 . .
C C10 0.6264(2) 0.31578(16) 0.5247(3) 0.0557(8) Uani d . 1 . .
H H10 0.6616 0.2871 0.5145 0.067 Uiso calc R 1 . .
C C1 0.3345(2) 0.42583(14) 0.1536(3) 0.0469(7) Uani d . 1 . .
H H1 0.3217 0.4155 0.0820 0.056 Uiso calc R 1 . .
C C9 0.6539(2) 0.32924(18) 0.6350(3) 0.0637(10) Uani d . 1 . .
H H9 0.7068 0.3104 0.6971 0.076 Uiso calc R 1 . .
C C8 0.6026(2) 0.37051(17) 0.6519(3) 0.0575(9) Uani d . 1 . .
H H8 0.6205 0.3801 0.7260 0.069 Uiso calc R 1 . .
H H1B 0.5962 0.2278 0.2851 0.086 Uiso d R 1 . .
H H1A 0.6369 0.2686 0.2572 0.086 Uiso d R 1 . .
C C24 0.7163(2) 0.30719(14) 0.1147(3) 0.0448(7) Uani d . 1 . .
C C16 0.7005(2) 0.32042(15) 0.0067(3) 0.0496(7) Uani d . 1 . .
C C23 0.7918(2) 0.33854(14) 0.2156(3) 0.0467(7) Uani d . 1 . .
C C19 0.8456(2) 0.38268(16) 0.2027(3) 0.0513(8) Uani d . 1 . .
N N3 0.66308(19) 0.26634(13) 0.1282(2) 0.0533(7) Uani d . 1 . .
N N4 0.8060(2) 0.32422(14) 0.3182(2) 0.0577(7) Uani d . 1 . .
C C18 0.8266(2) 0.39479(17) 0.0912(3) 0.0585(9) Uani d . 1 . .
H H18 0.8621 0.4241 0.0830 0.070 Uiso calc R 1 . .
C C17 0.7583(2) 0.36451(18) -0.0013(3) 0.0590(9) Uani d . 1 . .
H H17 0.7486 0.3725 -0.0722 0.071 Uiso calc R 1 . .
C C13 0.5949(3) 0.23787(17) 0.0359(3) 0.0611(9) Uani d . 1 . .
H H13 0.5584 0.2097 0.0448 0.073 Uiso calc R 1 . .
C C14 0.5743(3) 0.24734(17) -0.0736(3) 0.0641(9) Uani d . 1 . .
H H14 0.5252 0.2262 -0.1358 0.077 Uiso calc R 1 . .
C C20 0.9162(2) 0.41347(18) 0.3012(3) 0.0642(10) Uani d . 1 . .
H H20 0.9527 0.4434 0.2963 0.077 Uiso calc R 1 . .
C C15 0.6273(2) 0.28822(17) -0.0877(3) 0.0601(9) Uani d . 1 . .
H H15 0.6151 0.2949 -0.1602 0.072 Uiso calc R 1 . .
C C21 0.9307(3) 0.3991(2) 0.4040(3) 0.0712(11) Uani d . 1 . .
H H21 0.9775 0.4188 0.4704 0.085 Uiso calc R 1 . .
C C22 0.8749(3) 0.35454(19) 0.4088(3) 0.0681(10) Uani d . 1 . .
H H22 0.8863 0.3452 0.4801 0.082 Uiso calc R 1 . .
Cr Cr1 0.60986(4) 0.08803(3) 0.29232(5) 0.0543(2) Uani d . 1 . .
O O2 0.69117(19) 0.04355(13) 0.3843(2) 0.0739(8) Uani d . 1 . .
O O3 0.6203(3) 0.09376(18) 0.1873(2) 0.1033(11) Uani d . 1 . .
O O1 0.6225(2) 0.15268(13) 0.3521(3) 0.0874(9) Uani d . 1 . .

loop_
_atom_site_aniso_label
_atom_site_aniso_U_11
_atom_site_aniso_U_22
_atom_site_aniso_U_33
_atom_site_aniso_U_12
_atom_site_aniso_U_13
_atom_site_aniso_U_23
O4 0.069(3) 0.058(3) 0.271(8) 0.000 0.090(4) 0.000
Mg1 0.0517(8) 0.0367(8) 0.0523(8) 0.000 0.0364(7) 0.000
C12 0.0324(13) 0.0281(14) 0.0418(14) -0.0044(10) 0.0205(11) -0.0012(10)
C4 0.0358(13) 0.0335(15) 0.0485(16) -0.0045(11) 0.0243(13) -0.0040(11)
N1 0.0372(12) 0.0352(13) 0.0380(12) 0.0007(9) 0.0196(10) -0.0003(9)
N2 0.0403(12) 0.0390(14) 0.0523(14) 0.0048(10) 0.0277(11) 0.0096(10)
C7 0.0438(15) 0.0441(17) 0.0387(14) -0.0092(12) 0.0211(13) 0.0024(12)
C11 0.0356(13) 0.0338(14) 0.0411(14) -0.0048(11) 0.0214(12) 0.0042(11)
O1W 0.105(2) 0.0451(14) 0.125(2) 0.0226(13) 0.0963(19) 0.0224(14)
C5 0.0520(16) 0.0456(18) 0.0575(18) -0.0037(13) 0.0375(15) -0.0070(14)
C2 0.0419(15) 0.0481(18) 0.0508(17) 0.0093(13) 0.0192(14) 0.0080(14)
C3 0.0395(14) 0.0388(17) 0.0640(19) 0.0052(12) 0.0292(14) 0.0006(13)
C6 0.0643(19) 0.0529(19) 0.0462(16) -0.0120(15) 0.0373(16) -0.0081(14)
C10 0.0470(17) 0.054(2) 0.064(2) 0.0127(14) 0.0293(16) 0.0199(15)
C1 0.0470(16) 0.0472(18) 0.0414(15) 0.0003(13) 0.0213(14) 0.0005(13)
C9 0.0467(17) 0.071(3) 0.0535(19) 0.0029(16) 0.0154(16) 0.0253(17)
C8 0.0597(19) 0.061(2) 0.0399(16) -0.0079(16) 0.0198(15) 0.0083(14)
C24 0.0423(15) 0.0439(17) 0.0507(16) 0.0145(12) 0.0273(14) 0.0063(13)
C16 0.0462(16) 0.0527(19) 0.0503(17) 0.0174(14) 0.0268(14) 0.0135(14)
C23 0.0446(16) 0.0453(18) 0.0514(16) 0.0152(13) 0.0273(14) 0.0078(13)
C19 0.0370(15) 0.055(2) 0.0565(18) 0.0120(13) 0.0227(14) 0.0077(15)
N3 0.0573(15) 0.0498(16) 0.0617(16) 0.0011(12) 0.0384(14) 0.0005(12)
N4 0.0641(17) 0.0592(18) 0.0527(15) 0.0123(14) 0.0341(14) 0.0042(13)
C18 0.0449(17) 0.064(2) 0.068(2) 0.0101(15) 0.0322(17) 0.0191(17)
C17 0.0526(18) 0.069(2) 0.0556(19) 0.0134(16) 0.0302(17) 0.0215(17)
C13 0.062(2) 0.051(2) 0.075(2) -0.0018(16) 0.0403(19) -0.0026(17)
C14 0.060(2) 0.055(2) 0.064(2) 0.0039(16) 0.0255(18) -0.0025(16)
C20 0.0405(17) 0.066(2) 0.074(2) 0.0054(15) 0.0244(17) 0.0047(18)
C15 0.060(2) 0.062(2) 0.0485(17) 0.0138(17) 0.0241(16) 0.0055(16)
C21 0.049(2) 0.079(3) 0.062(2) 0.0107(18) 0.0160(18) -0.0087(19)
C22 0.071(2) 0.075(3) 0.055(2) 0.015(2) 0.0322(19) 0.0016(18)
Cr1 0.0481(3) 0.0484(4) 0.0652(4) 0.0060(2) 0.0305(3) 0.0057(2)
O2 0.0757(17) 0.0743(19) 0.0658(15) 0.0237(14) 0.0353(14) 0.0140(13)
O3 0.106(3) 0.132(3) 0.0579(16) 0.020(2) 0.0364(17) 0.0151(17)
O1 0.113(2) 0.0484(16) 0.114(2) -0.0003(15) 0.071(2) 0.0028(15)

loop_
_atom_type_symbol
_atom_type_description
_atom_type_scat_dispersion_real
_atom_type_scat_dispersion_imag
_atom_type_scat_source
C C 0.0033 0.0016 'International Tables Vol C Tables 4.2.6.8 and 6.1.1.4'
H H 0.0000 0.0000 'International Tables Vol C Tables 4.2.6.8 and 6.1.1.4'
O O 0.0106 0.0060 'International Tables Vol C Tables 4.2.6.8 and 6.1.1.4'
Mg Mg 0.0486 0.0363 'International Tables Vol C Tables 4.2.6.8 and 6.1.1.4'
Cr Cr 0.3209 0.6236 'International Tables Vol C Tables 4.2.6.8 and 6.1.1.4'
N N 0.0061 0.0033 'International Tables Vol C Tables 4.2.6.8 and 6.1.1.4'

loop_
_geom_angle_atom_site_label_1
_geom_angle_atom_site_label_2
_geom_angle_atom_site_label_3
_geom_angle_site_symmetry_1
_geom_angle_site_symmetry_3
_geom_angle
_geom_angle_publ_flag
Cr1 O4 Cr1 . 2_655 130.3(3) ?
O1W Mg1 O1W 2_655 . 97.08(17) ?
O1W Mg1 N2 2_655 . 97.14(10) ?
O1W Mg1 N2 . . 94.70(11) ?
O1W Mg1 N2 2_655 2_655 94.70(11) ?
O1W Mg1 N2 . 2_655 97.14(10) ?
N2 Mg1 N2 . 2_655 162.09(14) ?
O1W Mg1 N1 2_655 . 88.13(10) ?
O1W Mg1 N1 . . 169.28(11) ?
N2 Mg1 N1 . . 75.31(9) ?
N2 Mg1 N1 2_655 . 91.73(9) ?
O1W Mg1 N1 2_655 2_655 169.28(10) ?
O1W Mg1 N1 . 2_655 88.13(10) ?
N2 Mg1 N1 . 2_655 91.73(9) ?
N2 Mg1 N1 2_655 2_655 75.31(9) ?
N1 Mg1 N1 . 2_655 88.32(13) ?
N1 C12 C4 . . 122.9(2) ?
N1 C12 C11 . . 117.6(2) ?
C4 C12 C11 . . 119.5(2) ?
C12 C4 C3 . . 117.3(3) ?
C12 C4 C5 . . 119.8(3) ?
C3 C4 C5 . . 122.9(3) ?
C1 N1 C12 . . 117.6(2) ?
C1 N1 Mg1 . . 127.7(2) ?
C12 N1 Mg1 . . 114.72(17) ?
C10 N2 C11 . . 117.1(3) ?
C10 N2 Mg1 . . 128.2(2) ?
C11 N2 Mg1 . . 114.65(18) ?
C11 C7 C8 . . 116.6(3) ?
C11 C7 C6 . . 119.8(3) ?
C8 C7 C6 . . 123.7(3) ?
N2 C11 C7 . . 123.3(2) ?
N2 C11 C12 . . 117.7(2) ?
C7 C11 C12 . . 119.0(3) ?
Mg1 O1W H1B . . 124.0 ?
Mg1 O1W H1A . . 122.7 ?
H1B O1W H1A . . 101.3 ?
C6 C5 C4 . . 120.5(3) ?
C6 C5 H5 . . 119.8 ?
C4 C5 H5 . . 119.8 ?
C3 C2 C1 . . 119.4(3) ?
C3 C2 H2 . . 120.3 ?
C1 C2 H2 . . 120.3 ?
C2 C3 C4 . . 119.4(3) ?
C2 C3 H3 . . 120.3 ?
C4 C3 H3 . . 120.3 ?
C5 C6 C7 . . 121.4(3) ?
C5 C6 H6 . . 119.3 ?
C7 C6 H6 . . 119.3 ?
N2 C10 C9 . . 123.7(3) ?
N2 C10 H10 . . 118.1 ?
C9 C10 H10 . . 118.1 ?
N1 C1 C2 . . 123.4(3) ?
N1 C1 H1 . . 118.3 ?
C2 C1 H1 . . 118.3 ?
C8 C9 C10 . . 119.2(3) ?
C8 C9 H9 . . 120.4 ?
C10 C9 H9 . . 120.4 ?
C9 C8 C7 . . 120.1(3) ?
C9 C8 H8 . . 120.0 ?
C7 C8 H8 . . 120.0 ?
N3 C24 C16 . . 122.5(3) ?
N3 C24 C23 . . 118.2(3) ?
C16 C24 C23 . . 119.3(3) ?
C15 C16 C24 . . 116.8(3) ?
C15 C16 C17 . . 123.7(3) ?
C24 C16 C17 . . 119.5(3) ?
N4 C23 C19 . . 123.2(3) ?
N4 C23 C24 . . 117.8(3) ?
C19 C23 C24 . . 119.0(3) ?
C20 C19 C23 . . 117.7(3) ?
C20 C19 C18 . . 122.6(3) ?
C23 C19 C18 . . 119.7(3) ?
C13 N3 C24 . . 117.6(3) ?
C22 N4 C23 . . 116.3(3) ?
C17 C18 C19 . . 121.0(3) ?
C17 C18 H18 . . 119.5 ?
C19 C18 H18 . . 119.5 ?
C18 C17 C16 . . 121.4(3) ?
C18 C17 H17 . . 119.3 ?
C16 C17 H17 . . 119.3 ?
N3 C13 C14 . . 124.2(3) ?
N3 C13 H13 . . 117.9 ?
C14 C13 H13 . . 117.9 ?
C15 C14 C13 . . 118.5(3) ?
C15 C14 H14 . . 120.7 ?
C13 C14 H14 . . 120.7 ?
C21 C20 C19 . . 119.2(4) ?
C21 C20 H20 . . 120.4 ?
C19 C20 H20 . . 120.4 ?
C14 C15 C16 . . 120.3(3) ?
C14 C15 H15 . . 119.9 ?
C16 C15 H15 . . 119.9 ?
C20 C21 C22 . . 119.2(4) ?
C20 C21 H21 . . 120.4 ?
C22 C21 H21 . . 120.4 ?
N4 C22 C21 . . 124.4(4) ?
N4 C22 H22 . . 117.8 ?
C21 C22 H22 . . 117.8 ?
O3 Cr1 O2 . . 108.43(17) ?
O3 Cr1 O1 . . 111.17(19) ?
O2 Cr1 O1 . . 108.75(16) ?
O3 Cr1 O4 . . 110.76(14) ?
O2 Cr1 O4 . . 106.38(17) ?
O1 Cr1 O4 . . 111.18(18) ?

loop_
_geom_bond_atom_site_label_1
_geom_bond_atom_site_label_2
_geom_bond_site_symmetry_2
_geom_bond_distance
_geom_bond_publ_flag
O4 Cr1 . 1.756(2) ?
O4 Cr1 2_655 1.756(2) ?
Mg1 O1W 2_655 2.017(2) ?
Mg1 O1W . 2.017(2) ?
Mg1 N2 . 2.210(3) ?
Mg1 N2 2_655 2.210(3) ?
Mg1 N1 . 2.215(2) ?
Mg1 N1 2_655 2.215(2) ?
C12 N1 . 1.354(3) ?
C12 C4 . 1.401(4) ?
C12 C11 . 1.446(4) ?
C4 C3 . 1.410(4) ?
C4 C5 . 1.431(4) ?
N1 C1 . 1.329(4) ?
N2 C10 . 1.337(4) ?
N2 C11 . 1.359(4) ?
C7 C11 . 1.406(4) ?
C7 C8 . 1.410(4) ?
C7 C6 . 1.421(5) ?
O1W H1B . 0.8517 ?
O1W H1A . 0.8491 ?
C5 C6 . 1.353(5) ?
C5 H5 . 0.9300 ?
C2 C3 . 1.356(5) ?
C2 C1 . 1.389(4) ?
C2 H2 . 0.9300 ?
C3 H3 . 0.9300 ?
C6 H6 . 0.9300 ?
C10 C9 . 1.378(5) ?
C10 H10 . 0.9300 ?
C1 H1 . 0.9300 ?
C9 C8 . 1.363(5) ?
C9 H9 . 0.9300 ?
C8 H8 . 0.9300 ?
C24 N3 . 1.355(4) ?
C24 C16 . 1.414(4) ?
C24 C23 . 1.451(4) ?
C16 C15 . 1.404(5) ?
C16 C17 . 1.424(5) ?
C23 N4 . 1.357(4) ?
C23 C19 . 1.408(5) ?
C19 C20 . 1.403(5) ?
C19 C18 . 1.434(5) ?
N3 C13 . 1.321(4) ?
N4 C22 . 1.333(5) ?
C18 C17 . 1.342(5) ?
C18 H18 . 0.9300 ?
C17 H17 . 0.9300 ?
C13 C14 . 1.387(5) ?
C13 H13 . 0.9300 ?
C14 C15 . 1.359(5) ?
C14 H14 . 0.9300 ?
C20 C21 . 1.358(6) ?
C20 H20 . 0.9300 ?
C15 H15 . 0.9300 ?
C21 C22 . 1.387(6) ?
C21 H21 . 0.9300 ?
C22 H22 . 0.9300 ?
Cr1 O3 . 1.578(3) ?
Cr1 O2 . 1.597(3) ?
Cr1 O1 . 1.614(3) ?

loop_
_geom_hbond_atom_site_label_D
_geom_hbond_atom_site_label_H
_geom_hbond_atom_site_label_A
_geom_hbond_site_symmetry_A
_geom_hbond_distance_DH
_geom_hbond_distance_HA
_geom_hbond_distance_DA
_geom_hbond_angle_DHA
O1W H1A N3 . 0.85 2.08 2.876(4) 156
O1W H1B O1 . 0.85 1.84 2.636(4) 154
